data_4060989
loop_
_publ_author_name
'Wanniarachchi, Yoshitha A.'
'Khan, Masood A.'
'Slaughter, LeGrande M.'

_publ_section_title
;
 An Unusually Static, Sterically Hindered Silver Bis(N-heterocyclic carbene)
 Complex and Its Use in Transmetalation
;
_journal_coden_ASTM ORGND7
_journal_issue 25
_journal_name_full Organometallics
_journal_page_first 5881
_journal_page_last 5884
_journal_paper_doi 10.1021/om0493098
_journal_volume 23
_journal_year 2004
_chemical_formula_sum 'C53 H62 Ag2 B2 Cl6 F8 N8'
_chemical_formula_weight 1413.17
_space_group_IT_number 2
_symmetry_cell_setting triclinic
_symmetry_space_group_name_Hall '-P 1'
_symmetry_space_group_name_H-M 'P -1'
_cell_angle_alpha 86.8310(10)
_cell_angle_beta 71.7930(10)
_cell_angle_gamma 68.0620(10)
_cell_formula_units_Z 2
_cell_length_a 13.7737(13)
_cell_length_b 14.1295(14)
_cell_length_c 18.4534(18)
_cell_measurement_temperature 103(2)
_cell_volume 3156.8(5)
_diffrn_ambient_temperature 103(2)
_exptl_crystal_density_diffrn 1.487
_cod_depositor_comments
;
The following automatic conversions were performed:
'_symmetry_cell_setting' value 'Triclinic' changed to 'triclinic'
according to '/home/saulius/struct/CIF-dictionaries/cif_core.dic'
dictionary named 'cif_core.dic' version 2.4.1 from 2010-06-29.

Automatic conversion script
Id: cif_fix_enum 1527 2010-12-29 10:47:43Z saulius 
;
_cod_database_code 4060989

loop_
_symmetry_equiv_pos_as_xyz
'x, y, z'
'-x, -y, -z'

loop_
_atom_site_label
_atom_site_type_symbol
_atom_site_fract_x
_atom_site_fract_y
_atom_site_fract_z
_atom_site_U_iso_or_equiv
_atom_site_adp_type
_atom_site_occupancy
_atom_site_symmetry_multiplicity
_atom_site_calc_flag
_atom_site_refinement_flags
_atom_site_disorder_assembly
_atom_site_disorder_group
Ag1 Ag 0.600938(13) 0.361954(13) 0.217221(10) 0.02125(4) Uani 1 1 d . . .
N1 N 0.36686(16) 0.36129(16) 0.29369(12) 0.0260(5) Uani 1 1 d . . .
N2 N 0.43522(16) 0.36942(16) 0.38094(11) 0.0237(5) Uani 1 1 d . . .
N3 N 0.59058(16) 0.25375(15) 0.41318(11) 0.0226(5) Uani 1 1 d . . .
N4 N 0.72831(16) 0.11446(15) 0.36974(12) 0.0248(5) Uani 1 1 d . . .
C1 C 0.2809(3) 0.5424(2) 0.21773(19) 0.0440(8) Uani 1 1 d . . .
H1A H 0.2332 0.5503 0.2709 0.066 Uiso 1 1 calc R . .
H1B H 0.2419 0.5935 0.1880 0.066 Uiso 1 1 calc R . .
H1C H 0.3484 0.5520 0.2161 0.066 Uiso 1 1 calc R . .
C2 C 0.3103(2) 0.4368(2) 0.18409(15) 0.0289(6) Uani 1 1 d . . .
C3 C 0.2954(2) 0.4219(2) 0.11442(16) 0.0335(6) Uani 1 1 d . . .
H3A H 0.2661 0.4799 0.0880 0.040 Uiso 1 1 calc R . .
C4 C 0.3221(2) 0.3252(2) 0.08293(15) 0.0337(6) Uani 1 1 d . . .
C5 C 0.3035(3) 0.3112(3) 0.00849(18) 0.0517(9) Uani 1 1 d . . .
H5A H 0.3530 0.2429 -0.0157 0.078 Uiso 1 1 calc R . .
H5B H 0.3187 0.3631 -0.0257 0.078 Uiso 1 1 calc R . .
H5C H 0.2268 0.3184 0.0185 0.078 Uiso 1 1 calc R . .
C6 C 0.3661(2) 0.2411(2) 0.12081(16) 0.0342(6) Uani 1 1 d . . .
H6A H 0.3850 0.1747 0.0991 0.041 Uiso 1 1 calc R . .
C7 C 0.3834(2) 0.2508(2) 0.19002(15) 0.0293(6) Uani 1 1 d . . .
C8 C 0.4343(2) 0.1575(2) 0.22966(19) 0.0424(8) Uani 1 1 d . . .
H8A H 0.3874 0.1634 0.2829 0.064 Uiso 1 1 calc R . .
H8B H 0.5076 0.1525 0.2285 0.064 Uiso 1 1 calc R . .
H8C H 0.4407 0.0960 0.2033 0.064 Uiso 1 1 calc R . .
C9 C 0.35410(19) 0.3494(2) 0.22041(14) 0.0254(6) Uani 1 1 d . . .
C10 C 0.2876(2) 0.3640(2) 0.36333(15) 0.0335(7) Uani 1 1 d . . .
H10A H 0.2169 0.3622 0.3705 0.040 Uiso 1 1 calc R . .
C11 C 0.3305(2) 0.3696(2) 0.41829(15) 0.0307(6) Uani 1 1 d . . .
H11A H 0.2962 0.3730 0.4720 0.037 Uiso 1 1 calc R . .
C12 C 0.45919(19) 0.36344(18) 0.30380(14) 0.0231(5) Uani 1 1 d . . .
C13 C 0.51624(19) 0.36087(18) 0.41933(13) 0.0231(5) Uani 1 1 d . . .
H13A H 0.5589 0.4036 0.3952 0.028 Uiso 1 1 calc R . .
H13B H 0.4781 0.3854 0.4738 0.028 Uiso 1 1 calc R . .
C14 C 0.5608(2) 0.1767(2) 0.45080(14) 0.0288(6) Uani 1 1 d . . .
H14A H 0.4925 0.1843 0.4884 0.035 Uiso 1 1 calc R . .
C15 C 0.6476(2) 0.0887(2) 0.42374(15) 0.0295(6) Uani 1 1 d . . .
H15A H 0.6527 0.0220 0.4386 0.035 Uiso 1 1 calc R . .
C16 C 0.69425(19) 0.21633(18) 0.36230(13) 0.0223(5) Uani 1 1 d . . .
C17 C 0.8352(2) 0.04235(18) 0.32560(14) 0.0258(6) Uani 1 1 d . . .
C18 C 0.9264(2) 0.02848(19) 0.34917(15) 0.0293(6) Uani 1 1 d . . .
C19 C 0.9158(2) 0.0854(2) 0.41938(16) 0.0360(7) Uani 1 1 d . . .
H19A H 0.9801 0.0500 0.4364 0.054 Uiso 1 1 calc R . .
H19B H 0.8487 0.0884 0.4601 0.054 Uiso 1 1 calc R . .
H19C H 0.9115 0.1550 0.4075 0.054 Uiso 1 1 calc R . .
C20 C 1.0286(2) -0.0413(2) 0.30399(16) 0.0332(7) Uani 1 1 d . . .
H20A H 1.0921 -0.0537 0.3189 0.040 Uiso 1 1 calc R . .
C21 C 1.0397(2) -0.0927(2) 0.23824(16) 0.0342(7) Uani 1 1 d . . .
C22 C 1.1516(3) -0.1653(2) 0.1892(2) 0.0487(9) Uani 1 1 d . . .
H22A H 1.2005 -0.1915 0.2206 0.073 Uiso 1 1 calc R . .
H22B H 1.1834 -0.1289 0.1476 0.073 Uiso 1 1 calc R . .
H22C H 1.1432 -0.2226 0.1676 0.073 Uiso 1 1 calc R . .
C23 C 0.9463(2) -0.0770(2) 0.21822(16) 0.0346(7) Uani 1 1 d . . .
H23A H 0.9533 -0.1134 0.1739 0.042 Uiso 1 1 calc R . .
C24 C 0.8429(2) -0.0099(2) 0.26066(15) 0.0300(6) Uani 1 1 d . . .
C25 C 0.7416(2) 0.0070(2) 0.23751(17) 0.0421(8) Uani 1 1 d . . .
H25A H 0.7621 -0.0389 0.1927 0.063 Uiso 1 1 calc R . .
H25B H 0.7111 0.0781 0.2249 0.063 Uiso 1 1 calc R . .
H25C H 0.6862 -0.0073 0.2799 0.063 Uiso 1 1 calc R . .
Ag2 Ag 0.787207(14) 0.297801(13) 0.299637(10) 0.02226(4) Uani 1 1 d . . .
N5 N 0.98408(16) 0.36683(17) 0.26109(12) 0.0277(5) Uani 1 1 d . . .
N6 N 0.87044(15) 0.45879(15) 0.20503(11) 0.0234(5) Uani 1 1 d . . .
N7 N 0.78691(15) 0.43263(15) 0.11529(11) 0.0207(4) Uani 1 1 d . . .
N8 N 0.77267(16) 0.31651(15) 0.05516(11) 0.0227(5) Uani 1 1 d . . .
C26 C 0.88690(19) 0.37995(18) 0.25046(14) 0.0233(5) Uani 1 1 d . . .
C27 C 0.9548(2) 0.4957(2) 0.18765(15) 0.0317(6) Uani 1 1 d . . .
H27A H 0.9608 0.5508 0.1571 0.038 Uiso 1 1 calc R . .
C28 C 1.0261(2) 0.4374(2) 0.22304(16) 0.0355(7) Uani 1 1 d . . .
H28A H 1.0929 0.4434 0.2221 0.043 Uiso 1 1 calc R . .
C29 C 1.0397(2) 0.2900(2) 0.30472(16) 0.0309(6) Uani 1 1 d . . .
C30 C 1.0276(2) 0.3171(2) 0.37953(16) 0.0336(6) Uani 1 1 d . . .
C31 C 0.9553(2) 0.4222(2) 0.41686(18) 0.0428(8) Uani 1 1 d . . .
H31A H 0.8830 0.4424 0.4094 0.064 Uiso 1 1 calc R . .
H31B H 0.9895 0.4709 0.3938 0.064 Uiso 1 1 calc R . .
H31C H 0.9462 0.4220 0.4717 0.064 Uiso 1 1 calc R . .
C32 C 1.0881(2) 0.2415(2) 0.41859(18) 0.0417(7) Uani 1 1 d . . .
H32A H 1.0805 0.2570 0.4700 0.050 Uiso 1 1 calc R . .
C33 C 1.1581(2) 0.1455(2) 0.3843(2) 0.0463(8) Uani 1 1 d . . .
C34 C 1.2249(3) 0.0657(3) 0.4268(2) 0.0695(11) Uani 1 1 d . . .
H34A H 1.2313 -0.0023 0.4117 0.104 Uiso 1 1 calc R . .
H34B H 1.1879 0.0802 0.4820 0.104 Uiso 1 1 calc R . .
H34C H 1.2986 0.0678 0.4140 0.104 Uiso 1 1 calc R . .
C35 C 1.1667(2) 0.1218(2) 0.3101(2) 0.0452(8) Uani 1 1 d . . .
H35A H 1.2143 0.0555 0.2868 0.054 Uiso 1 1 calc R . .
C36 C 1.1071(2) 0.1931(2) 0.26858(17) 0.0358(7) Uani 1 1 d . . .
C37 C 1.1158(3) 0.1651(3) 0.18867(19) 0.0473(9) Uani 1 1 d . . .
H37A H 1.1332 0.2161 0.1544 0.071 Uiso 1 1 calc R . .
H37B H 1.0455 0.1632 0.1884 0.071 Uiso 1 1 calc R . .
H37C H 1.1744 0.0976 0.1711 0.071 Uiso 1 1 calc R . .
C38 C 0.77545(18) 0.50003(18) 0.17707(14) 0.0229(5) Uani 1 1 d . . .
H38A H 0.7073 0.5078 0.2196 0.027 Uiso 1 1 calc R . .
H38B H 0.7690 0.5685 0.1584 0.027 Uiso 1 1 calc R . .
C39 C 0.86346(19) 0.41811(19) 0.04299(14) 0.0256(6) Uani 1 1 d . . .
H39A H 0.9124 0.4530 0.0241 0.031 Uiso 1 1 calc R . .
C40 C 0.85457(19) 0.34491(19) 0.00504(14) 0.0264(6) Uani 1 1 d . . .
H40A H 0.8961 0.3178 -0.0461 0.032 Uiso 1 1 calc R . .
C41 C 0.73059(18) 0.37011(18) 0.12384(13) 0.0207(5) Uani 1 1 d . . .
C42 C 0.74262(19) 0.23481(18) 0.03809(13) 0.0235(5) Uani 1 1 d . . .
C43 C 0.8072(2) 0.13482(19) 0.04821(14) 0.0265(6) Uani 1 1 d . . .
C44 C 0.9043(2) 0.1134(2) 0.07645(16) 0.0326(6) Uani 1 1 d . . .
H44A H 0.9545 0.1435 0.0433 0.049 Uiso 1 1 calc R . .
H44B H 0.9432 0.0393 0.0755 0.049 Uiso 1 1 calc R . .
H44C H 0.8783 0.1434 0.1289 0.049 Uiso 1 1 calc R . .
C45 C 0.7767(2) 0.0564(2) 0.03248(15) 0.0300(6) Uani 1 1 d . . .
H45A H 0.8191 -0.0123 0.0388 0.036 Uiso 1 1 calc R . .
C46 C 0.6856(2) 0.0764(2) 0.00779(15) 0.0300(6) Uani 1 1 d . . .
C47 C 0.6524(2) -0.0104(2) -0.00561(19) 0.0414(7) Uani 1 1 d . . .
H47A H 0.6199 0.0047 -0.0473 0.062 Uiso 1 1 calc R . .
H47B H 0.5981 -0.0178 0.0412 0.062 Uiso 1 1 calc R . .
H47C H 0.7176 -0.0741 -0.0194 0.062 Uiso 1 1 calc R . .
C48 C 0.6259(2) 0.1765(2) -0.00341(15) 0.0304(6) Uani 1 1 d . . .
H48A H 0.5653 0.1898 -0.0220 0.037 Uiso 1 1 calc R . .
C49 C 0.6520(2) 0.2581(2) 0.01174(14) 0.0264(6) Uani 1 1 d . . .
C50 C 0.5850(2) 0.3668(2) 0.00065(17) 0.0342(7) Uani 1 1 d . . .
H50A H 0.5346 0.3667 -0.0268 0.051 Uiso 1 1 calc R . .
H50B H 0.6345 0.3999 -0.0290 0.051 Uiso 1 1 calc R . .
H50C H 0.5423 0.4044 0.0506 0.051 Uiso 1 1 calc R . .
B1 B 0.8636(3) 0.7385(3) 0.0930(2) 0.0368(8) Uani 1 1 d . . .
F1 F 0.75349(15) 0.77512(17) 0.13580(13) 0.0657(6) Uani 1 1 d . . .
F2 F 0.88324(15) 0.80177(13) 0.03566(12) 0.0562(6) Uani 1 1 d . . .
F3 F 0.92891(14) 0.73092(14) 0.13984(10) 0.0474(5) Uani 1 1 d . . .
F4 F 0.89273(12) 0.64040(11) 0.06161(9) 0.0353(4) Uani 1 1 d . . .
B2 B 0.6253(2) 0.6190(2) 0.36339(17) 0.0317(7) Uani 1 1 d . . .
F5 F 0.68826(15) 0.57911(15) 0.41174(10) 0.0523(5) Uani 1 1 d . . .
F6 F 0.53089(13) 0.70231(13) 0.40224(10) 0.0438(5) Uani 1 1 d . . .
F7 F 0.59176(13) 0.54465(12) 0.34311(9) 0.0400(4) Uani 1 1 d . . .
F8 F 0.68531(12) 0.65027(12) 0.29884(8) 0.0350(4) Uani 1 1 d . . .
C51 C 1.5162(3) -0.2259(2) 0.2172(2) 0.0456(8) Uani 1 1 d . . .
H51A H 1.5939 -0.2350 0.1907 0.055 Uiso 1 1 calc R . .
H51B H 1.5037 -0.2225 0.2730 0.055 Uiso 1 1 calc R . .
Cl1 Cl 1.42810(9) -0.11112(8) 0.19248(8) 0.0841(4) Uani 1 1 d . . .
Cl2 Cl 1.49124(7) -0.33105(7) 0.19141(5) 0.0553(2) Uani 1 1 d . . .
C52 C 1.3172(3) -0.3154(4) 0.4074(2) 0.0706(12) Uani 1 1 d . . .
H52A H 1.3457 -0.2631 0.4148 0.085 Uiso 1 1 calc R . .
H52B H 1.3708 -0.3610 0.3620 0.085 Uiso 1 1 calc R . .
Cl3 Cl 1.19085(8) -0.25468(8) 0.39051(6) 0.0676(3) Uani 1 1 d . . .
Cl4 Cl 1.30669(6) -0.38740(6) 0.48796(4) 0.04169(18) Uani 1 1 d . . .
C53 C 0.8547(2) -0.2776(3) 0.32979(19) 0.0471(8) Uani 1 1 d . . .
H53A H 0.8407 -0.3399 0.3231 0.056 Uiso 1 1 calc R . .
H53B H 0.8529 -0.2395 0.2832 0.056 Uiso 1 1 calc R . .
Cl5 Cl 0.75040(8) -0.20053(7) 0.41014(6) 0.0657(3) Uani 1 1 d . . .
Cl6 Cl 0.98537(7) -0.31278(7) 0.34134(6) 0.0630(2) Uani 1 1 d . . .

loop_
_atom_site_aniso_label
_atom_site_aniso_U_11
_atom_site_aniso_U_22
_atom_site_aniso_U_33
_atom_site_aniso_U_23
_atom_site_aniso_U_13
_atom_site_aniso_U_12
Ag1 0.01825(7) 0.02419(9) 0.02042(8) -0.00174(6) -0.00374(6) -0.00847(7)
N1 0.0210(9) 0.0327(11) 0.0250(10) -0.0009(8) -0.0049(8) -0.0123(8)
N2 0.0201(9) 0.0273(10) 0.0225(9) -0.0025(8) -0.0059(8) -0.0077(8)
N3 0.0225(9) 0.0227(9) 0.0221(9) -0.0008(8) -0.0056(8) -0.0089(8)
N4 0.0247(9) 0.0230(10) 0.0253(10) 0.0000(8) -0.0068(8) -0.0081(8)
C1 0.0457(15) 0.0312(15) 0.0534(18) -0.0007(13) -0.0161(14) -0.0117(13)
C2 0.0213(11) 0.0293(13) 0.0351(13) 0.0012(10) -0.0076(10) -0.0095(10)
C3 0.0269(11) 0.0423(14) 0.0369(14) 0.0131(11) -0.0137(11) -0.0177(11)
C4 0.0283(11) 0.0465(15) 0.0323(13) 0.0007(11) -0.0118(10) -0.0185(11)
C5 0.0565(16) 0.070(2) 0.0417(16) 0.0026(15) -0.0289(14) -0.0271(16)
C6 0.0325(12) 0.0354(14) 0.0385(14) -0.0048(11) -0.0130(11) -0.0146(11)
C7 0.0259(11) 0.0303(13) 0.0351(13) 0.0025(10) -0.0118(10) -0.0126(10)
C8 0.0470(15) 0.0311(14) 0.0549(17) 0.0041(12) -0.0259(14) -0.0130(12)
C9 0.0196(10) 0.0361(13) 0.0238(11) -0.0003(10) -0.0070(9) -0.0137(9)
C10 0.0228(11) 0.0467(15) 0.0311(13) -0.0012(11) -0.0026(10) -0.0175(11)
C11 0.0217(11) 0.0403(14) 0.0260(12) -0.0016(11) -0.0010(10) -0.0122(10)
C12 0.0228(10) 0.0212(11) 0.0247(11) -0.0025(9) -0.0065(9) -0.0079(9)
C13 0.0226(10) 0.0230(11) 0.0222(11) -0.0017(9) -0.0063(9) -0.0070(9)
C14 0.0291(11) 0.0313(12) 0.0260(12) 0.0025(10) -0.0023(10) -0.0166(10)
C15 0.0322(12) 0.0262(12) 0.0283(12) 0.0040(10) -0.0056(10) -0.0124(10)
C16 0.0230(10) 0.0215(11) 0.0224(11) -0.0010(9) -0.0072(9) -0.0080(9)
C17 0.0283(11) 0.0202(11) 0.0264(12) 0.0018(9) -0.0050(10) -0.0093(9)
C18 0.0307(12) 0.0234(12) 0.0317(13) 0.0046(10) -0.0092(10) -0.0089(10)
C19 0.0327(12) 0.0420(15) 0.0354(14) 0.0000(12) -0.0151(11) -0.0126(12)
C20 0.0261(12) 0.0282(13) 0.0422(15) 0.0056(11) -0.0102(11) -0.0078(10)
C21 0.0320(13) 0.0235(12) 0.0372(14) 0.0033(11) -0.0034(12) -0.0057(11)
C22 0.0385(16) 0.0312(15) 0.0530(19) -0.0029(14) 0.0009(15) 0.0009(13)
C23 0.0412(14) 0.0254(13) 0.0307(13) -0.0028(10) -0.0049(12) -0.0100(11)
C24 0.0334(12) 0.0245(12) 0.0305(13) -0.0003(10) -0.0077(11) -0.0106(10)
C25 0.0446(15) 0.0479(17) 0.0369(15) -0.0055(13) -0.0149(12) -0.0181(13)
Ag2 0.01916(8) 0.02133(8) 0.02584(9) 0.00161(7) -0.00628(7) -0.00776(7)
N5 0.0239(9) 0.0332(11) 0.0299(10) 0.0068(9) -0.0111(8) -0.0133(8)
N6 0.0213(9) 0.0257(10) 0.0259(10) 0.0011(8) -0.0088(8) -0.0107(8)
N7 0.0173(8) 0.0216(9) 0.0207(9) -0.0012(7) -0.0043(7) -0.0055(7)
N8 0.0213(9) 0.0220(9) 0.0229(9) -0.0025(8) -0.0048(8) -0.0073(8)
C26 0.0212(10) 0.0238(11) 0.0244(11) -0.0022(9) -0.0062(9) -0.0081(9)
C27 0.0308(11) 0.0388(14) 0.0338(13) 0.0079(11) -0.0121(10) -0.0214(11)
C28 0.0315(12) 0.0471(15) 0.0384(14) 0.0107(12) -0.0143(11) -0.0244(11)
C29 0.0218(10) 0.0381(14) 0.0375(14) 0.0122(11) -0.0119(10) -0.0157(10)
C30 0.0310(11) 0.0419(14) 0.0387(14) 0.0094(11) -0.0150(11) -0.0229(11)
C31 0.0422(14) 0.0523(17) 0.0410(15) 0.0034(13) -0.0159(13) -0.0234(13)
C32 0.0418(13) 0.0566(17) 0.0469(15) 0.0178(13) -0.0276(12) -0.0315(12)
C33 0.0384(13) 0.0480(17) 0.0676(19) 0.0239(14) -0.0318(13) -0.0230(13)
C34 0.0664(19) 0.067(2) 0.098(3) 0.0406(19) -0.0541(19) -0.0310(17)
C35 0.0286(13) 0.0375(16) 0.068(2) 0.0102(14) -0.0174(14) -0.0099(12)
C36 0.0251(12) 0.0392(15) 0.0447(15) 0.0073(12) -0.0118(11) -0.0138(11)
C37 0.0386(15) 0.0445(17) 0.0486(18) -0.0027(14) -0.0061(14) -0.0098(14)
C38 0.0216(10) 0.0224(11) 0.0248(11) -0.0010(9) -0.0075(9) -0.0078(9)
C39 0.0215(10) 0.0287(12) 0.0248(12) 0.0002(10) -0.0036(9) -0.0102(9)
C40 0.0240(11) 0.0297(12) 0.0220(11) -0.0005(10) -0.0030(9) -0.0095(10)
C41 0.0192(10) 0.0196(11) 0.0210(11) -0.0003(9) -0.0068(9) -0.0040(9)
C42 0.0259(11) 0.0239(11) 0.0202(11) -0.0026(9) -0.0042(9) -0.0106(9)
C43 0.0236(11) 0.0259(12) 0.0264(12) -0.0018(10) -0.0050(10) -0.0074(10)
C44 0.0306(12) 0.0273(13) 0.0392(14) 0.0016(11) -0.0163(11) -0.0057(11)
C45 0.0290(12) 0.0222(12) 0.0339(13) -0.0012(10) -0.0070(11) -0.0063(10)
C46 0.0301(12) 0.0308(13) 0.0285(13) -0.0051(10) -0.0048(10) -0.0132(10)
C47 0.0439(14) 0.0339(14) 0.0505(17) -0.0053(12) -0.0142(13) -0.0185(12)
C48 0.0249(11) 0.0346(13) 0.0318(13) -0.0045(11) -0.0072(10) -0.0118(10)
C49 0.0251(11) 0.0289(12) 0.0236(11) -0.0014(10) -0.0070(9) -0.0085(10)
C50 0.0296(12) 0.0320(14) 0.0430(15) 0.0014(11) -0.0166(11) -0.0096(11)
B1 0.0268(14) 0.0334(16) 0.0477(19) -0.0028(14) -0.0054(13) -0.0130(12)
F1 0.0324(9) 0.0710(13) 0.0770(14) -0.0170(11) 0.0074(9) -0.0182(9)
F2 0.0463(10) 0.0337(9) 0.0794(13) 0.0217(9) -0.0125(9) -0.0135(8)
F3 0.0485(9) 0.0509(10) 0.0485(10) -0.0115(8) -0.0107(8) -0.0265(8)
F4 0.0430(8) 0.0312(8) 0.0403(8) 0.0062(6) -0.0199(7) -0.0183(6)
B2 0.0300(14) 0.0360(16) 0.0269(14) -0.0040(12) -0.0072(12) -0.0104(12)
F5 0.0527(10) 0.0645(12) 0.0356(9) 0.0048(8) -0.0221(8) -0.0108(9)
F6 0.0366(8) 0.0441(9) 0.0383(9) -0.0136(7) 0.0002(7) -0.0091(7)
F7 0.0425(8) 0.0373(8) 0.0381(9) -0.0044(7) -0.0010(7) -0.0211(7)
F8 0.0390(8) 0.0388(8) 0.0276(7) -0.0031(6) -0.0043(6) -0.0195(7)
C51 0.0401(15) 0.0420(17) 0.0544(18) 0.0062(14) -0.0183(14) -0.0128(13)
Cl1 0.0757(6) 0.0456(5) 0.1306(9) 0.0038(6) -0.0535(6) -0.0048(5)
Cl2 0.0559(4) 0.0512(4) 0.0695(5) 0.0104(4) -0.0275(4) -0.0265(4)
C52 0.0414(17) 0.100(3) 0.073(2) 0.041(2) -0.0273(16) -0.0260(18)
Cl3 0.0540(4) 0.0722(6) 0.0692(5) -0.0043(5) -0.0371(4) 0.0003(4)
Cl4 0.0417(3) 0.0435(4) 0.0418(4) -0.0012(3) -0.0147(3) -0.0162(3)
C53 0.0378(15) 0.0520(18) 0.0495(18) -0.0050(14) -0.0099(14) -0.0169(14)
Cl5 0.0721(5) 0.0455(4) 0.0673(6) -0.0144(4) 0.0048(5) -0.0278(4)
Cl6 0.0523(4) 0.0603(5) 0.0931(6) 0.0157(4) -0.0354(4) -0.0305(4)

loop_
_geom_bond_atom_site_label_1
_geom_bond_atom_site_label_2
_geom_bond_distance
_geom_bond_site_symmetry_2
_geom_bond_publ_flag
Ag1 C41 2.093(2) . ?
Ag1 C12 2.095(2) . ?
Ag1 Ag2 3.2039(3) . ?
N1 C12 1.353(3) . ?
N1 C10 1.394(3) . ?
N1 C9 1.443(3) . ?
N2 C12 1.357(3) . ?
N2 C11 1.389(3) . ?
N2 C13 1.465(3) . ?
N3 C16 1.361(3) . ?
N3 C14 1.381(3) . ?
N3 C13 1.463(3) . ?
N4 C16 1.351(3) . ?
N4 C15 1.390(3) . ?
N4 C17 1.446(3) . ?
C1 C2 1.506(4) . ?
C2 C9 1.394(4) . ?
C2 C3 1.402(4) . ?
C3 C4 1.386(4) . ?
C4 C6 1.379(4) . ?
C4 C5 1.510(4) . ?
C6 C7 1.393(4) . ?
C7 C9 1.394(4) . ?
C7 C8 1.513(4) . ?
C10 C11 1.343(4) . ?
C14 C15 1.345(3) . ?
C16 Ag2 2.081(2) . ?
C17 C24 1.398(4) . ?
C17 C18 1.397(4) . ?
C18 C20 1.403(3) . ?
C18 C19 1.502(4) . ?
C20 C21 1.386(4) . ?
C21 C23 1.384(4) . ?
C21 C22 1.516(4) . ?
C23 C24 1.384(3) . ?
C24 C25 1.516(4) . ?
Ag2 C26 2.086(3) . ?
N5 C26 1.356(3) . ?
N5 C28 1.386(4) . ?
N5 C29 1.442(3) . ?
N6 C26 1.350(3) . ?
N6 C27 1.388(3) . ?
N6 C38 1.462(3) . ?
N7 C41 1.352(3) . ?
N7 C39 1.387(3) . ?
N7 C38 1.458(3) . ?
N8 C41 1.355(3) . ?
N8 C40 1.391(3) . ?
N8 C42 1.443(3) . ?
C27 C28 1.345(4) . ?
C29 C36 1.395(4) . ?
C29 C30 1.396(4) . ?
C30 C32 1.406(4) . ?
C30 C31 1.501(4) . ?
C32 C33 1.380(4) . ?
C33 C35 1.386(5) . ?
C33 C34 1.519(5) . ?
C35 C36 1.402(4) . ?
C36 C37 1.505(5) . ?
C39 C40 1.343(4) . ?
C42 C49 1.398(4) . ?
C42 C43 1.399(3) . ?
C43 C45 1.396(4) . ?
C43 C44 1.506(4) . ?
C45 C46 1.393(4) . ?
C46 C48 1.387(4) . ?
C46 C47 1.515(4) . ?
C48 C49 1.395(4) . ?
C49 C50 1.509(4) . ?
B1 F2 1.374(4) . ?
B1 F1 1.380(3) . ?
B1 F4 1.395(4) . ?
B1 F3 1.405(4) . ?
B2 F8 1.377(4) . ?
B2 F5 1.389(4) . ?
B2 F6 1.399(3) . ?
B2 F7 1.405(4) . ?
C51 Cl2 1.764(4) . ?
C51 Cl1 1.762(3) . ?
C52 Cl3 1.748(4) . ?
C52 Cl4 1.753(4) . ?
C53 Cl6 1.759(3) . ?
C53 Cl5 1.768(3) . ?
